data_2224158
loop_
_publ_author_name
'Nirmala, P. G.'
'Gowda, B. Thimme'
'Foro, Sabine'
'Fuess, Hartmut'

_publ_section_title
;
 2,4-Dimethyl-<i>N</i>-(2-methylphenyl)benzenesulfonamide
;
_journal_coeditor_code CI2971
_journal_issue 12
_journal_name_full 'Acta Crystallographica Section E'
_journal_page_first o3210
_journal_paper_doi 10.1107/S1600536809049563
_journal_volume 65
_journal_year 2009
_chemical_formula_iupac 'C15 H17 N O2 S'
_chemical_formula_moiety 'C15 H17 N O2 S'
_chemical_formula_sum 'C15 H17 N O2 S'
_chemical_formula_weight 275.36
_chemical_name_systematic
;
2,4-Dimethyl-<i>N</i>-(2-methylphenyl)benzenesulfonamide
;
_space_group_IT_number 2
_symmetry_cell_setting triclinic
_symmetry_space_group_name_Hall '-P 1'
_symmetry_space_group_name_H-M 'P -1'
_atom_sites_solution_hydrogens geom
_atom_sites_solution_primary direct
_atom_sites_solution_secondary difmap
_audit_creation_method SHELXL-97
_cell_angle_alpha 96.249(9)
_cell_angle_beta 96.078(9)
_cell_angle_gamma 106.782(9)
_cell_formula_units_Z 2
_cell_length_a 8.1789(8)
_cell_length_b 8.2659(9)
_cell_length_c 11.0050(10)
_cell_measurement_reflns_used 2978
_cell_measurement_temperature 299(2)
_cell_measurement_theta_max 27.92
_cell_measurement_theta_min 2.99
_cell_volume 700.68(13)
_computing_cell_refinement
;
CrysAlis RED (Oxford Diffraction, 2009)
;
_computing_data_collection
;
CrysAlis CCD (Oxford Diffraction, 2009)
;
_computing_data_reduction
;
CrysAlis RED  (Oxford Diffraction, 2009)
;
_computing_molecular_graphics 'PLATON (Spek, 2009)'
_computing_publication_material 'SHELXL97 (Sheldrick, 2008)'
_computing_structure_refinement 'SHELXL97 (Sheldrick, 2008)'
_computing_structure_solution 'SHELXS97 (Sheldrick, 2008)'
_diffrn_ambient_temperature 299(2)
_diffrn_measured_fraction_theta_full 0.996
_diffrn_measured_fraction_theta_max 0.996
_diffrn_measurement_device_type
;
Oxford Diffraction Xcalibur diffractometer
with a Sapphire CCD detector
;
_diffrn_measurement_method
;
Rotation method data acquisition using \w and \f scans
;
_diffrn_radiation_monochromator graphite
_diffrn_radiation_source 'fine-focus sealed tube'
_diffrn_radiation_type MoK\a
_diffrn_radiation_wavelength 0.71073
_diffrn_reflns_av_R_equivalents 0.0101
_diffrn_reflns_av_sigmaI/netI 0.0138
_diffrn_reflns_limit_h_max 10
_diffrn_reflns_limit_h_min -10
_diffrn_reflns_limit_k_max 7
_diffrn_reflns_limit_k_min -10
_diffrn_reflns_limit_l_max 13
_diffrn_reflns_limit_l_min -13
_diffrn_reflns_number 4894
_diffrn_reflns_theta_full 26.37
_diffrn_reflns_theta_max 26.37
_diffrn_reflns_theta_min 2.98
_diffrn_standards_decay_% 0
_exptl_absorpt_coefficient_mu 0.228
_exptl_absorpt_correction_T_max 0.9731
_exptl_absorpt_correction_T_min 0.8983
_exptl_absorpt_correction_type multi-scan
_exptl_absorpt_process_details
;
(CrysAlis RED; Oxford Diffraction, 2009)
;
_exptl_crystal_colour colourless
_exptl_crystal_density_diffrn 1.305
_exptl_crystal_density_method 'not measured'
_exptl_crystal_description Prism
_exptl_crystal_F_000 292
_exptl_crystal_size_max 0.48
_exptl_crystal_size_mid 0.26
_exptl_crystal_size_min 0.12
_refine_diff_density_max 0.385
_refine_diff_density_min -0.239
_refine_ls_extinction_method none
_refine_ls_goodness_of_fit_ref 1.045
_refine_ls_hydrogen_treatment mixed
_refine_ls_matrix_type full
_refine_ls_number_parameters 178
_refine_ls_number_reflns 2862
_refine_ls_number_restraints 1
_refine_ls_restrained_S_all 1.045
_refine_ls_R_factor_all 0.0471
_refine_ls_R_factor_gt 0.0392
_refine_ls_shift/su_max 0.001
_refine_ls_shift/su_mean 0.000
_refine_ls_structure_factor_coef Fsqd
_refine_ls_weighting_details 'calc w=1/[\s^2^(Fo^2^)+(0.0640P)^2^+0.2128P] where P=(Fo^2^+2Fc^2^)/3'
_refine_ls_weighting_scheme calc
_refine_ls_wR_factor_gt 0.1105
_refine_ls_wR_factor_ref 0.1162
_reflns_number_gt 2446
_reflns_number_total 2862
_reflns_threshold_expression I>2\s(I)
_cod_data_source_file ci2971.cif
_cod_data_source_block I
_cod_depositor_comments
;
The following automatic conversions were performed:
'_symmetry_cell_setting' value 'Triclinic' changed to 'triclinic'
according to '/home/saulius/struct/CIF-dictionaries/cif_core.dic'
dictionary named 'cif_core.dic' version 2.4.1 from 2010-06-29.

Automatic conversion script
Id: cif_fix_enum 1527 2010-12-29 10:47:43Z saulius 

The following automatic conversions were performed:

'_symmetry_cell_setting' value 'Triclinic' changed to 'triclinic'
according to /home/saulius/struct/CIF-dictionaries/cif_core.dic
dictionary named 'cif_core.dic' version 2.4.1 from 2010-06-29.

Automatic conversion script
Id: cif_fix_values 1715 2011-07-08 13:25:40Z adriana 
;
_cod_original_cell_volume 700.68(12)
_cod_database_code 2224158
_cod_database_fobs_code 2224158

loop_
_symmetry_equiv_pos_as_xyz
'x, y, z'
'-x, -y, -z'

loop_
_atom_site_type_symbol
_atom_site_label
_atom_site_fract_x
_atom_site_fract_y
_atom_site_fract_z
_atom_site_U_iso_or_equiv
_atom_site_adp_type
_atom_site_calc_flag
_atom_site_refinement_flags
_atom_site_occupancy
_atom_site_disorder_assembly
_atom_site_disorder_group
C C1 0.1125(2) 0.5794(2) 0.78239(16) 0.0390(4) Uani d . 1 . .
C C2 0.2116(2) 0.6728(2) 0.89249(16) 0.0440(4) Uani d . 1 . .
C C3 0.1243(3) 0.7397(3) 0.97740(17) 0.0496(4) Uani d . 1 . .
H H3 0.1876 0.8030 1.0513 0.060 Uiso calc R 1 . .
C C4 -0.0514(3) 0.7168(2) 0.95762(18) 0.0480(4) Uani d . 1 . .
C C5 -0.1451(2) 0.6234(3) 0.84761(18) 0.0505(4) Uani d . 1 . .
H H5 -0.2633 0.6063 0.8322 0.061 Uiso calc R 1 . .
C C6 -0.0645(2) 0.5551(2) 0.76046(17) 0.0458(4) Uani d . 1 . .
H H6 -0.1287 0.4925 0.6866 0.055 Uiso calc R 1 . .
C C7 0.4102(2) 0.7886(2) 0.61387(14) 0.0380(4) Uani d . 1 . .
C C8 0.3900(2) 0.9481(2) 0.64940(15) 0.0432(4) Uani d . 1 . .
C C9 0.5397(3) 1.0860(3) 0.68291(19) 0.0599(5) Uani d . 1 . .
H H9 0.5304 1.1944 0.7053 0.072 Uiso calc R 1 . .
C C10 0.7000(3) 1.0659(3) 0.6837(2) 0.0693(7) Uani d . 1 . .
H H10 0.7978 1.1600 0.7075 0.083 Uiso calc R 1 . .
C C11 0.7175(3) 0.9075(3) 0.6495(2) 0.0691(7) Uani d . 1 . .
H H11 0.8268 0.8942 0.6511 0.083 Uiso calc R 1 . .
C C12 0.5722(2) 0.7676(3) 0.61251(19) 0.0525(5) Uani d . 1 . .
H H12 0.5831 0.6607 0.5870 0.063 Uiso calc R 1 . .
C C13 0.4036(3) 0.7076(3) 0.9262(2) 0.0642(6) Uani d . 1 . .
H H13A 0.4627 0.7664 0.8654 0.077 Uiso calc R 1 . .
H H13B 0.4287 0.6014 0.9290 0.077 Uiso calc R 1 . .
H H13C 0.4416 0.7771 1.0057 0.077 Uiso calc R 1 . .
C C14 -0.1363(3) 0.7946(3) 1.0542(2) 0.0660(6) Uani d . 1 . .
H H14A -0.0497 0.8623 1.1206 0.079 Uiso calc R 1 . .
H H14B -0.2169 0.7053 1.0855 0.079 Uiso calc R 1 . .
H H14C -0.1960 0.8657 1.0176 0.079 Uiso calc R 1 . .
C C15 0.2154(3) 0.9733(2) 0.6503(2) 0.0583(5) Uani d . 1 . .
H H15A 0.1600 0.9167 0.7135 0.070 Uiso calc R 1 . .
H H15B 0.1462 0.9261 0.5714 0.070 Uiso calc R 1 . .
H H15C 0.2283 1.0932 0.6667 0.070 Uiso calc R 1 . .
N N1 0.26247(19) 0.64126(19) 0.57272(13) 0.0409(3) Uani d D 1 . .
H H1N 0.175(2) 0.659(3) 0.5378(18) 0.049 Uiso d D 1 . .
O O1 0.06289(17) 0.36111(16) 0.58290(13) 0.0527(3) Uani d . 1 . .
O O2 0.35102(17) 0.45144(17) 0.70879(13) 0.0524(3) Uani d . 1 . .
S S1 0.20156(5) 0.49271(5) 0.65960(4) 0.04048(16) Uani d . 1 . .

loop_
_atom_site_aniso_label
_atom_site_aniso_U_11
_atom_site_aniso_U_22
_atom_site_aniso_U_33
_atom_site_aniso_U_12
_atom_site_aniso_U_13
_atom_site_aniso_U_23
C1 0.0394(9) 0.0368(8) 0.0420(9) 0.0129(7) 0.0056(7) 0.0065(7)
C2 0.0413(9) 0.0472(9) 0.0434(9) 0.0139(8) 0.0035(7) 0.0074(7)
C3 0.0527(11) 0.0531(11) 0.0422(9) 0.0177(9) 0.0034(8) 0.0025(8)
C4 0.0538(11) 0.0481(10) 0.0500(10) 0.0232(9) 0.0146(8) 0.0127(8)
C5 0.0404(9) 0.0584(11) 0.0571(11) 0.0200(9) 0.0087(8) 0.0123(9)
C6 0.0412(9) 0.0480(10) 0.0473(10) 0.0143(8) 0.0020(7) 0.0051(8)
C7 0.0374(8) 0.0422(9) 0.0328(8) 0.0095(7) 0.0055(6) 0.0050(6)
C8 0.0522(10) 0.0408(9) 0.0344(8) 0.0100(8) 0.0084(7) 0.0046(7)
C9 0.0737(14) 0.0435(10) 0.0498(11) 0.0012(10) 0.0025(10) 0.0043(8)
C10 0.0565(13) 0.0683(14) 0.0624(13) -0.0109(11) -0.0078(10) 0.0199(11)
C11 0.0368(10) 0.0928(18) 0.0765(15) 0.0099(11) 0.0044(10) 0.0380(13)
C12 0.0426(10) 0.0627(12) 0.0579(11) 0.0201(9) 0.0117(8) 0.0176(9)
C13 0.0440(11) 0.0873(16) 0.0544(12) 0.0194(11) -0.0049(9) -0.0059(11)
C14 0.0683(14) 0.0747(15) 0.0644(13) 0.0333(12) 0.0219(11) 0.0065(11)
C15 0.0692(13) 0.0461(11) 0.0683(13) 0.0261(10) 0.0246(11) 0.0074(9)
N1 0.0391(8) 0.0405(8) 0.0409(8) 0.0117(6) 0.0020(6) 0.0006(6)
O1 0.0516(7) 0.0371(6) 0.0622(8) 0.0085(6) 0.0031(6) -0.0050(6)
O2 0.0499(7) 0.0472(7) 0.0660(8) 0.0246(6) 0.0075(6) 0.0078(6)
S1 0.0399(2) 0.0329(2) 0.0477(3) 0.01217(17) 0.00452(18) 0.00091(17)

loop_
_atom_type_symbol
_atom_type_description
_atom_type_scat_dispersion_real
_atom_type_scat_dispersion_imag
_atom_type_scat_source
C C 0.0033 0.0016 'International Tables Vol C Tables 4.2.6.8 and 6.1.1.4'
H H 0.0000 0.0000 'International Tables Vol C Tables 4.2.6.8 and 6.1.1.4'
N N 0.0061 0.0033 'International Tables Vol C Tables 4.2.6.8 and 6.1.1.4'
O O 0.0106 0.0060 'International Tables Vol C Tables 4.2.6.8 and 6.1.1.4'
S S 0.1246 0.1234 'International Tables Vol C Tables 4.2.6.8 and 6.1.1.4'

loop_
_geom_angle_atom_site_label_1
_geom_angle_atom_site_label_2
_geom_angle_atom_site_label_3
_geom_angle_site_symmetry_1
_geom_angle_site_symmetry_3
_geom_angle
_geom_angle_publ_flag
C6 C1 C2 . . 120.83(16) ?
C6 C1 S1 . . 115.77(13) ?
C2 C1 S1 . . 123.34(13) ?
C3 C2 C1 . . 116.59(16) ?
C3 C2 C13 . . 117.89(17) ?
C1 C2 C13 . . 125.51(17) ?
C4 C3 C2 . . 123.53(18) ?
C4 C3 H3 . . 118.2 ?
C2 C3 H3 . . 118.2 ?
C5 C4 C3 . . 118.18(17) ?
C5 C4 C14 . . 121.52(18) ?
C3 C4 C14 . . 120.30(19) ?
C6 C5 C4 . . 120.45(17) ?
C6 C5 H5 . . 119.8 ?
C4 C5 H5 . . 119.8 ?
C5 C6 C1 . . 120.42(17) ?
C5 C6 H6 . . 119.8 ?
C1 C6 H6 . . 119.8 ?
C12 C7 C8 . . 121.51(17) ?
C12 C7 N1 . . 117.73(16) ?
C8 C7 N1 . . 120.71(15) ?
C9 C8 C7 . . 117.21(18) ?
C9 C8 C15 . . 120.60(18) ?
C7 C8 C15 . . 122.19(16) ?
C10 C9 C8 . . 121.6(2) ?
C10 C9 H9 . . 119.2 ?
C8 C9 H9 . . 119.2 ?
C9 C10 C11 . . 120.4(2) ?
C9 C10 H10 . . 119.8 ?
C11 C10 H10 . . 119.8 ?
C10 C11 C12 . . 119.9(2) ?
C10 C11 H11 . . 120.1 ?
C12 C11 H11 . . 120.1 ?
C11 C12 C7 . . 119.3(2) ?
C11 C12 H12 . . 120.3 ?
C7 C12 H12 . . 120.3 ?
C2 C13 H13A . . 109.5 ?
C2 C13 H13B . . 109.5 ?
H13A C13 H13B . . 109.5 ?
C2 C13 H13C . . 109.5 ?
H13A C13 H13C . . 109.5 ?
H13B C13 H13C . . 109.5 ?
C4 C14 H14A . . 109.5 ?
C4 C14 H14B . . 109.5 ?
H14A C14 H14B . . 109.5 ?
C4 C14 H14C . . 109.5 ?
H14A C14 H14C . . 109.5 ?
H14B C14 H14C . . 109.5 ?
C8 C15 H15A . . 109.5 ?
C8 C15 H15B . . 109.5 ?
H15A C15 H15B . . 109.5 ?
C8 C15 H15C . . 109.5 ?
H15A C15 H15C . . 109.5 ?
H15B C15 H15C . . 109.5 ?
C7 N1 S1 . . 121.46(11) ?
C7 N1 H1N . . 116.5(14) ?
S1 N1 H1N . . 108.7(15) ?
O2 S1 O1 . . 118.89(8) ?
O2 S1 N1 . . 108.05(8) ?
O1 S1 N1 . . 104.94(8) ?
O2 S1 C1 . . 109.57(8) ?
O1 S1 C1 . . 107.40(8) ?
N1 S1 C1 . . 107.42(8) ?

loop_
_geom_bond_atom_site_label_1
_geom_bond_atom_site_label_2
_geom_bond_site_symmetry_2
_geom_bond_distance
_geom_bond_publ_flag
C1 C6 . 1.394(2) ?
C1 C2 . 1.396(2) ?
C1 S1 . 1.7799(17) ?
C2 C3 . 1.394(3) ?
C2 C13 . 1.510(2) ?
C3 C4 . 1.385(3) ?
C3 H3 . 0.93 ?
C4 C5 . 1.381(3) ?
C4 C14 . 1.513(3) ?
C5 C6 . 1.380(3) ?
C5 H5 . 0.93 ?
C6 H6 . 0.93 ?
C7 C12 . 1.386(2) ?
C7 C8 . 1.395(2) ?
C7 N1 . 1.436(2) ?
C8 C9 . 1.393(3) ?
C8 C15 . 1.503(3) ?
C9 C10 . 1.368(3) ?
C9 H9 . 0.93 ?
C10 C11 . 1.375(4) ?
C10 H10 . 0.93 ?
C11 C12 . 1.384(3) ?
C11 H11 . 0.93 ?
C12 H12 . 0.93 ?
C13 H13A . 0.96 ?
C13 H13B . 0.96 ?
C13 H13C . 0.96 ?
C14 H14A . 0.96 ?
C14 H14B . 0.96 ?
C14 H14C . 0.96 ?
C15 H15A . 0.96 ?
C15 H15B . 0.96 ?
C15 H15C . 0.96 ?
N1 S1 . 1.6350(16) ?
N1 H1N . 0.832(15) ?
O1 S1 . 1.4377(13) ?
O2 S1 . 1.4299(13) ?

loop_
_geom_hbond_atom_site_label_D
_geom_hbond_atom_site_label_H
_geom_hbond_atom_site_label_A
_geom_hbond_site_symmetry_A
_geom_hbond_distance_DH
_geom_hbond_distance_HA
_geom_hbond_distance_DA
_geom_hbond_angle_DHA
N1 H1N O1 2_566 0.83(2) 2.19(2) 3.002(2) 165(2)

loop_
_geom_torsion_atom_site_label_1
_geom_torsion_atom_site_label_2
_geom_torsion_atom_site_label_3
_geom_torsion_atom_site_label_4
_geom_torsion_site_symmetry_1
_geom_torsion_site_symmetry_2
_geom_torsion_site_symmetry_3
_geom_torsion_site_symmetry_4
_geom_torsion
_geom_torsion_publ_flag
C6 C1 C2 C3 . . . . -0.2(3) ?
S1 C1 C2 C3 . . . . 176.86(13) ?
C6 C1 C2 C13 . . . . -179.88(19) ?
S1 C1 C2 C13 . . . . -2.8(3) ?
C1 C2 C3 C4 . . . . 0.4(3) ?
C13 C2 C3 C4 . . . . -179.95(19) ?
C2 C3 C4 C5 . . . . -0.3(3) ?
C2 C3 C4 C14 . . . . -179.61(19) ?
C3 C4 C5 C6 . . . . 0.0(3) ?
C14 C4 C5 C6 . . . . 179.35(18) ?
C4 C5 C6 C1 . . . . 0.1(3) ?
C2 C1 C6 C5 . . . . 0.0(3) ?
S1 C1 C6 C5 . . . . -177.30(14) ?
C12 C7 C8 C9 . . . . 0.3(3) ?
N1 C7 C8 C9 . . . . -177.20(15) ?
C12 C7 C8 C15 . . . . 179.46(17) ?
N1 C7 C8 C15 . . . . 1.9(3) ?
C7 C8 C9 C10 . . . . -1.4(3) ?
C15 C8 C9 C10 . . . . 179.47(19) ?
C8 C9 C10 C11 . . . . 0.9(3) ?
C9 C10 C11 C12 . . . . 0.8(4) ?
C10 C11 C12 C7 . . . . -1.8(3) ?
C8 C7 C12 C11 . . . . 1.2(3) ?
N1 C7 C12 C11 . . . . 178.85(17) ?
C12 C7 N1 S1 . . . . 75.97(18) ?
C8 C7 N1 S1 . . . . -106.39(17) ?
C7 N1 S1 O2 . . . . -46.56(15) ?
C7 N1 S1 O1 . . . . -174.35(12) ?
C7 N1 S1 C1 . . . . 71.57(14) ?
C6 C1 S1 O2 . . . . -152.26(13) ?
C2 C1 S1 O2 . . . . 30.51(17) ?
C6 C1 S1 O1 . . . . -21.81(16) ?
C2 C1 S1 O1 . . . . 160.95(14) ?
C6 C1 S1 N1 . . . . 90.60(14) ?
C2 C1 S1 N1 . . . . -86.63(16) ?

loop_
_cod_related_entry_id
_cod_related_entry_database
_cod_related_entry_code
1 ChemSpider 10011065
